data_4339416
loop_
_publ_author_name
'Podgajny, Robert'
'Pinkowicz, Dawid'
'Korzeniak, Tomasz'
'Nitek, Wojciech'
'Rams, Micha\/l'
'Sieklucka, Barbara'

_publ_section_title
;
 High Tc ferrimagnetic organic-inorganic hybrid materials with MnII-L-MnII
 and MnII-NC-NbIV linkages (L=pyrazine, pyrazine-N,N'-dioxide,
 bipyrimidine).
;
_journal_issue 24
_journal_name_full 'Inorganic chemistry'
_journal_page_first 10416
_journal_page_last 10425
_journal_paper_doi 10.1021/ic7018132
_journal_volume 46
_journal_year 2007
_chemical_formula_sum 'C48 H96 Mn8 N40 Nb4 O52'
_chemical_formula_weight 2876.04
_chemical_name_common Pin075
_chemical_name_systematic
;
 ?
;
_space_group_IT_number 15
_symmetry_cell_setting monoclinic
_symmetry_space_group_name_Hall '-C 2yc'
_symmetry_space_group_name_H-M 'C 1 2/c 1'
_atom_sites_solution_hydrogens geom
_atom_sites_solution_primary direct
_atom_sites_solution_secondary difmap
_audit_conform_dict_location ftp://ftp.iucr.org/pub/cif_core.dic
_audit_conform_dict_name cif_core.dic
_audit_conform_dict_version 2.3
_audit_creation_date 2007-05-31T21:27:13-00:00
_audit_creation_method 'WinGX routine CIF_UPDATE'
_cell_angle_alpha 90
_cell_angle_beta 108.215(5)
_cell_angle_gamma 90
_cell_formula_units_Z 1
_cell_length_a 15.875(5)
_cell_length_b 15.061(5)
_cell_length_c 12.052(5)
_cell_measurement_reflns_used 13093
_cell_measurement_temperature 293(2)
_cell_measurement_theta_max 37.785
_cell_measurement_theta_min 0.998
_cell_volume 2737.2(17)
_computing_cell_refinement 'HKL Scalepack (Otwinowski & Minor 1997)'
_computing_data_collection 'Collect (Nonius BV, 1997-2000)'
_computing_data_reduction 'HKL Denzo and Scalepack (Otwinowski & Minor 1997)'
_computing_structure_refinement 'SHELXL-97 (Sheldrick, 1997)'
_diffrn_ambient_temperature 293(2)
_diffrn_detector_area_resol_mean 9
_diffrn_measured_fraction_theta_full 0.99
_diffrn_measured_fraction_theta_max 0.99
_diffrn_measurement_device '95mm CCD camera on \k-goniostat'
_diffrn_measurement_device_type KappaCCD
_diffrn_measurement_method CCD
_diffrn_orient_matrix_type 'by Nonius Collect from scalepack cell'
_diffrn_orient_matrix_UB_11 -0.0014773
_diffrn_orient_matrix_UB_12 -0.0447605
_diffrn_orient_matrix_UB_13 0.0489112
_diffrn_orient_matrix_UB_21 -0.0630466
_diffrn_orient_matrix_UB_22 -0.0143758
_diffrn_orient_matrix_UB_23 -0.01506
_diffrn_orient_matrix_UB_31 0.0253451
_diffrn_orient_matrix_UB_32 -0.0769597
_diffrn_orient_matrix_UB_33 -0.0326405
_diffrn_radiation_monochromator graphite
_diffrn_radiation_type MoK\a
_diffrn_radiation_wavelength 0.71069
_diffrn_reflns_av_R_equivalents 0.0641
_diffrn_reflns_av_unetI/netI 0.0626
_diffrn_reflns_limit_h_max 27
_diffrn_reflns_limit_h_min -26
_diffrn_reflns_limit_k_max 25
_diffrn_reflns_limit_k_min -23
_diffrn_reflns_limit_l_max 20
_diffrn_reflns_limit_l_min -20
_diffrn_reflns_number 22767
_diffrn_reflns_theta_full 37.79
_diffrn_reflns_theta_max 37.79
_diffrn_reflns_theta_min 2.31
_exptl_absorpt_coefficient_mu 1.394
_exptl_absorpt_correction_T_max 0.9336
_exptl_absorpt_correction_T_min 0.6798
_exptl_absorpt_correction_type multi-scan
_exptl_absorpt_process_details '(DENZO-SMN; Otwinowski & Minor, 1997)'
_exptl_crystal_density_diffrn 1.745
_exptl_crystal_density_method 'not measured'
_exptl_crystal_F_000 1443
_exptl_crystal_size_max 0.3
_exptl_crystal_size_mid 0.08
_exptl_crystal_size_min 0.05
_refine_diff_density_max 1.077
_refine_diff_density_min -0.972
_refine_diff_density_rms 0.133
_refine_ls_extinction_method none
_refine_ls_goodness_of_fit_ref 1.046
_refine_ls_hydrogen_treatment constr
_refine_ls_matrix_type full
_refine_ls_number_parameters 173
_refine_ls_number_reflns 7271
_refine_ls_number_restraints 0
_refine_ls_restrained_S_all 1.046
_refine_ls_R_factor_all 0.0842
_refine_ls_R_factor_gt 0.0477
_refine_ls_shift/su_max 0.001
_refine_ls_shift/su_mean 0
_refine_ls_structure_factor_coef Fsqd
_refine_ls_weighting_details 'calc w=1/[\s^2^(Fo^2^)+(0.0328P)^2^+6.3297P] where P=(Fo^2^+2Fc^2^)/3'
_refine_ls_weighting_scheme calc
_refine_ls_wR_factor_gt 0.0915
_refine_ls_wR_factor_ref 0.1048
_reflns_number_gt 5136
_reflns_number_total 7271
_reflns_threshold_expression >2sigma(I)
_cod_data_source_file ic7018132-file003.cif
_cod_data_source_block NbMnpzdo
_cod_depositor_comments
;
The following automatic conversions were performed:

'_exptl_absorpt_correction_type' value 'Multi-scan' changed to
'multi-scan' according to
/usr/data/users/saulius/automatic-downloads/retrospective/ACS/lib/dictionaries/cif_core.dic
dictionary named 'cif_core.dic' version 2.4.2 from 2011-04-26.

Automatic conversion script
Id: cif_fix_values 2281 2013-09-26 08:29:07Z andrius 
;
_cod_original_sg_symbol_H-M C2/c
_cod_database_code 4339416

loop_
_symmetry_equiv_pos_as_xyz
'x, y, z'
'-x, y, -z+1/2'
'x+1/2, y+1/2, z'
'-x+1/2, y+1/2, -z+1/2'
'-x, -y, -z'
'x, -y, z-1/2'
'-x+1/2, -y+1/2, -z'
'x+1/2, -y+1/2, z-1/2'

loop_
_atom_site_label
_atom_site_type_symbol
_atom_site_fract_x
_atom_site_fract_y
_atom_site_fract_z
_atom_site_U_iso_or_equiv
_atom_site_adp_type
_atom_site_occupancy
_atom_site_symmetry_multiplicity
_atom_site_calc_flag
_atom_site_refinement_flags
Nb Nb -0.5 0.205058(16) -0.25 0.01413(5) Uani 1 2 d S
Mn Mn -0.23066(2) 0.46216(2) -0.14239(3) 0.02120(7) Uani 1 1 d .
O1 O -0.28840(18) 0.54121(15) -0.0341(2) 0.0544(6) Uani 1 1 d .
H1A H -0.3029 0.5982 -0.0512 0.082 Uiso 1 1 d R
H1B H -0.2892 0.5315 0.0397 0.082 Uiso 1 1 d R
O2 O -0.31324(14) 0.52028(14) -0.30850(18) 0.0414(5) Uani 1 1 d .
H2A H -0.3074 0.5796 -0.3163 0.062 Uiso 1 1 d R
H2B H -0.3717 0.5109 -0.3298 0.062 Uiso 1 1 d R
O11 O -0.16763(12) 0.38484(14) -0.24826(18) 0.0391(4) Uani 1 1 d .
N1 N -0.32947(14) 0.35335(15) -0.1761(2) 0.0326(4) Uani 1 1 d .
N2 N -0.5078(2) 0.3073(2) -0.0029(3) 0.0568(8) Uani 1 1 d .
N3 N -0.14554(14) 0.40194(15) 0.02104(18) 0.0311(4) Uani 1 1 d .
N4 N -0.13184(14) 0.56952(15) -0.14752(19) 0.0323(4) Uani 1 1 d .
N12 N -0.08533(13) 0.38974(14) -0.24827(18) 0.0279(4) Uani 1 1 d .
C1 C -0.38549(15) 0.30176(15) -0.2010(2) 0.0245(4) Uani 1 1 d .
C2 C -0.50563(16) 0.27238(18) -0.0857(2) 0.0297(5) Uani 1 1 d .
C3 C -0.09724(14) 0.36579(15) 0.09967(19) 0.0232(4) Uani 1 1 d .
C4 C -0.08739(15) 0.61551(15) -0.18101(19) 0.0243(4) Uani 1 1 d .
C13 C -0.06837(17) 0.39171(18) -0.3505(2) 0.0324(5) Uani 1 1 d .
H13 H -0.1149 0.3929 -0.4203 0.039 Uiso 1 1 calc R
C14 C -0.01708(17) 0.3920(2) -0.1482(2) 0.0357(6) Uani 1 1 d .
H14 H -0.0285 0.3937 -0.0771 0.043 Uiso 1 1 calc R
O3 O -0.1832(2) 0.19635(19) -0.1546(4) 0.0945(12) Uani 1 1 d .
H3A H -0.1744 0.1905 -0.2264 0.142 Uiso 1 1 d R
H3B H -0.2069 0.2513 -0.1562 0.142 Uiso 1 1 d R
O4 O 0.0096(3) 0.0005(3) -0.3698(6) 0.164(2) Uani 1 1 d .
H4A H -0.0408 -0.0289 -0.4008 0.246 Uiso 1 1 d R
H4B H 0.011 0.0373 -0.3142 0.246 Uiso 1 1 d R
O5 O -0.1751(6) 0.2076(3) -0.4069(7) 0.274(5) Uani 1 1 d .
H5A H -0.2184 0.2406 -0.3928 0.411 Uiso 1 1 d R
H5B H -0.1892 0.2122 -0.491 0.411 Uiso 1 1 d R
O6 O 0 0.1828(5) -0.25 0.192(5) Uani 1 2 d S

loop_
_atom_site_aniso_label
_atom_site_aniso_U_11
_atom_site_aniso_U_22
_atom_site_aniso_U_33
_atom_site_aniso_U_23
_atom_site_aniso_U_13
_atom_site_aniso_U_12
Nb 0.01236(9) 0.01413(10) 0.01530(10) 0 0.00345(8) 0
Mn 0.01676(14) 0.02251(16) 0.02265(16) 0.00353(11) 0.00372(12) -0.00379(10)
O1 0.0749(17) 0.0466(13) 0.0523(14) 0.0024(10) 0.0351(13) 0.0158(12)
O2 0.0376(11) 0.0364(10) 0.0414(11) 0.0138(9) -0.0004(9) -0.0008(8)
O11 0.0235(8) 0.0519(12) 0.0459(11) -0.0123(9) 0.0167(8) -0.0073(8)
N1 0.0270(10) 0.0317(10) 0.0369(11) 0.0010(9) 0.0067(9) -0.0111(8)
N2 0.0622(19) 0.072(2) 0.0391(14) -0.0235(14) 0.0199(13) -0.0024(15)
N3 0.0248(9) 0.0394(11) 0.0270(10) 0.0082(8) 0.0050(8) 0.0033(8)
N4 0.0290(10) 0.0361(11) 0.0313(10) 0.0051(8) 0.0084(8) -0.0108(8)
N12 0.0230(9) 0.0313(10) 0.0315(10) -0.0029(8) 0.0118(8) -0.0013(7)
C1 0.0229(9) 0.0233(9) 0.0274(10) 0.0023(8) 0.0078(8) -0.0037(8)
C2 0.0274(11) 0.0355(12) 0.0257(10) -0.0047(9) 0.0076(9) -0.0011(9)
C3 0.0208(9) 0.0259(10) 0.0226(9) 0.0035(8) 0.0063(8) 0.0006(7)
C4 0.0228(9) 0.0251(10) 0.0228(9) 0.0003(8) 0.0040(8) -0.0056(8)
C13 0.0264(11) 0.0433(14) 0.0277(11) -0.0013(10) 0.0087(9) -0.0024(10)
C14 0.0289(12) 0.0522(16) 0.0275(11) 0.0001(11) 0.0111(10) 0.0021(11)
O3 0.085(2) 0.0446(16) 0.124(3) -0.0204(17) -0.010(2) 0.0099(15)
O4 0.053(2) 0.093(3) 0.307(7) 0.033(4) 0.001(3) -0.001(2)
O5 0.481(15) 0.105(4) 0.308(10) -0.095(5) 0.226(10) -0.163(7)
O6 0.374(15) 0.112(5) 0.140(7) 0 0.153(9) 0

loop_
_atom_type_symbol
_atom_type_description
_atom_type_scat_dispersion_real
_atom_type_scat_dispersion_imag
_atom_type_scat_source
C C 0.003 0.002 'International Tables Vol C Tables 4.2.6.8 and 6.1.1.4'
H H 0 0 'International Tables Vol C Tables 4.2.6.8 and 6.1.1.4'
Mn Mn 0.337 0.728 'International Tables Vol C Tables 4.2.6.8 and 6.1.1.4'
N N 0.006 0.003 'International Tables Vol C Tables 4.2.6.8 and 6.1.1.4'
Nb Nb -2.073 0.622 'International Tables Vol C Tables 4.2.6.8 and 6.1.1.4'
O O 0.011 0.006 'International Tables Vol C Tables 4.2.6.8 and 6.1.1.4'

loop_
_geom_angle_atom_site_label_1
_geom_angle_atom_site_label_2
_geom_angle_atom_site_label_3
_geom_angle
_geom_angle_site_symmetry_1
_geom_angle_site_symmetry_3
C3 Nb C3 123.34(12) 8_455 7_455
C3 Nb C2 73.21(9) 8_455 2_454
C3 Nb C2 135.77(8) 7_455 2_454
C3 Nb C2 135.77(8) 8_455 .
C3 Nb C2 73.21(9) 7_455 .
C2 Nb C2 126.45(14) 2_454 .
C3 Nb C1 144.11(8) 8_455 .
C3 Nb C1 78.57(8) 7_455 .
C2 Nb C1 71.90(9) 2_454 .
C2 Nb C1 74.32(9) . .
C3 Nb C1 78.57(8) 8_455 2_454
C3 Nb C1 144.11(8) 7_455 2_454
C2 Nb C1 74.32(9) 2_454 2_454
C2 Nb C1 71.90(9) . 2_454
C1 Nb C1 99.71(12) . 2_454
C3 Nb C4 76.54(8) 8_455 4_444
C3 Nb C4 70.67(8) 7_455 4_444
C2 Nb C4 75.45(9) 2_454 4_444
C2 Nb C4 141.85(9) . 4_444
C1 Nb C4 86.83(9) . 4_444
C1 Nb C4 145.20(8) 2_454 4_444
C3 Nb C4 70.67(8) 8_455 3_445
C3 Nb C4 76.54(8) 7_455 3_445
C2 Nb C4 141.85(9) 2_454 3_445
C2 Nb C4 75.45(9) . 3_445
C1 Nb C4 145.20(8) . 3_445
C1 Nb C4 86.83(9) 2_454 3_445
C4 Nb C4 107.12(12) 4_444 3_445
O1 Mn O11 177.84(9) . .
O1 Mn O2 94.89(9) . .
O11 Mn O2 86.11(9) . .
O1 Mn N3 86.83(9) . .
O11 Mn N3 92.16(9) . .
O2 Mn N3 178.26(8) . .
O1 Mn N1 96.21(10) . .
O11 Mn N1 85.75(8) . .
O2 Mn N1 86.62(8) . .
N3 Mn N1 93.48(9) . .
O1 Mn N4 92.93(9) . .
O11 Mn N4 85.25(8) . .
O2 Mn N4 84.96(8) . .
N3 Mn N4 94.68(8) . .
N1 Mn N4 168.06(8) . .
Mn O1 H1A 120.9 . .
Mn O1 H1B 129.8 . .
H1A O1 H1B 107.5 . .
Mn O2 H2A 115.8 . .
Mn O2 H2B 117.9 . .
H2A O2 H2B 104.9 . .
N12 O11 Mn 127.50(16) . .
C1 N1 Mn 173.9(2) . .
C3 N3 Mn 173.3(2) . .
C4 N4 Mn 161.1(2) . .
O11 N12 C13 119.2(2) . .
O11 N12 C14 121.7(2) . .
C13 N12 C14 119.1(2) . .
N1 C1 Nb 177.5(2) . .
N2 C2 Nb 179.1(3) . .
N3 C3 Nb 178.2(2) . 7_455
N4 C4 Nb 179.0(2) . 3
N12 C13 C14 119.8(2) . 2_554
N12 C13 H13 120.1 . .
C14 C13 H13 120.1 2_554 .
N12 C14 C13 121.0(2) . 2_554
N12 C14 H14 119.5 . .
C13 C14 H14 119.5 2_554 .
H3A O3 H3B 104.5 . .
H4A O4 H4B 116.6 . .
H5A O5 H5B 102.5 . .

loop_
_geom_bond_atom_site_label_1
_geom_bond_atom_site_label_2
_geom_bond_distance
_geom_bond_site_symmetry_2
Nb C3 2.248(2) 8_455
Nb C3 2.248(2) 7_455
Nb C2 2.251(3) 2_454
Nb C2 2.251(3) .
Nb C1 2.259(2) .
Nb C1 2.259(2) 2_454
Nb C4 2.271(2) 4_444
Nb C4 2.271(2) 3_445
Mn O1 2.170(2) .
Mn O11 2.187(2) .
Mn O2 2.203(2) .
Mn N3 2.205(2) .
Mn N1 2.216(2) .
Mn N4 2.267(2) .
O1 H1A 0.8956 .
O1 H1B 0.9056 .
O2 H2A 0.9058 .
O2 H2B 0.8932 .
O11 N12 1.309(3) .
N1 C1 1.148(3) .
N2 C2 1.139(3) .
N3 C3 1.153(3) .
N4 C4 1.148(3) .
N12 C13 1.341(3) .
N12 C14 1.346(3) .
C3 Nb 2.248(2) 7_455
C4 Nb 2.271(2) 3
C13 C14 1.362(4) 2_554
C13 H13 0.93 .
C14 C13 1.362(4) 2_554
C14 H14 0.93 .
O3 H3A 0.9237 .
O3 H3B 0.9065 .
O4 H4A 0.8882 .
O4 H4B 0.8646 .
O5 H5A 0.9056 .
O5 H5B 0.9699 .
